data_1523954
loop_
_publ_author_name
'Abriel, W.'
'Rau, F.'
'Range, K.J.'

_publ_section_title
;
 New compounds A(2-x) V8 O16 (A = K, Tl) with Hollandite type structure
;
_journal_name_full 'Materials Research Bulletin'
_journal_page_first 1463
_journal_page_last 1468
_journal_volume 14
_journal_year 1979
_chemical_formula_sum 'O16 Tl1.74 V8'
_chemical_name_systematic 'Tl1.74 V8 O16'
_space_group_IT_number 87
_symmetry_space_group_name_Hall '-I 4'
_symmetry_space_group_name_H-M 'I 4/m'
_cell_angle_alpha 90
_cell_angle_beta 90
_cell_angle_gamma 90
_cell_formula_units_Z 1
_cell_length_a 10.064
_cell_length_b 10.064
_cell_length_c 2.899
_cell_volume 293.623
_citation_journal_id_ASTM MRBUAC
_cod_data_source_file Abriel_MRBUAC_1979_405.cif
_cod_data_source_block O16Tl1.74V8
_cod_original_cell_volume 293.6226
_cod_database_code 1523954

loop_
_symmetry_equiv_pos_as_xyz
x,y,z
-y,x,z
-x,-y,z
y,-x,z
-x,-y,-z
y,-x,-z
x,y,-z
-y,x,-z
x+1/2,y+1/2,z+1/2
-y+1/2,x+1/2,z+1/2
-x+1/2,-y+1/2,z+1/2
y+1/2,-x+1/2,z+1/2
-x+1/2,-y+1/2,-z+1/2
y+1/2,-x+1/2,-z+1/2
x+1/2,y+1/2,-z+1/2
-y+1/2,x+1/2,-z+1/2

loop_
_atom_site_label
_atom_site_type_symbol
_atom_site_fract_x
_atom_site_fract_y
_atom_site_fract_z
_atom_site_occupancy
_atom_site_U_iso_or_equiv
V1 V+3 0.3516 0.1678 0 1 0.0
Tl1 Tl+1 0 0 0.5 0.87 0.0
O1 O-2 0.54 0.164 0 1 0.0
O2 O-2 0.156 0.203 0 1 0.0
